data_2009108
loop_
_publ_author_name
'Gelbrich, Thomas'
'D\"umichen, Ulf'
'Sieler, Joachim'

_publ_section_title
;
 Bis-adduct of trimethylamine with aluminium trichloride
;
_journal_issue 11
_journal_name_full 'Acta Crystallographica Section C'
_journal_page_first 1797
_journal_page_last 1798
_journal_paper_doi 10.1107/S0108270199009658
_journal_volume 55
_journal_year 1999
_chemical_formula_iupac '[Al Cl3 (C3 H9 N)2]'
_chemical_formula_sum 'C6 H18 Al Cl3 N2'
_chemical_formula_weight 251.55
_chemical_name_systematic
;
 bis(trimetylamine) aluminiumtrichloride
;
_space_group_IT_number 62
_symmetry_cell_setting orthorhombic
_symmetry_space_group_name_Hall '-P 2ac 2n'
_symmetry_space_group_name_H-M 'P n m a'
_audit_creation_method SHELXL-97
_cell_angle_alpha 90.00
_cell_angle_beta 90.00
_cell_angle_gamma 90.00
_cell_formula_units_Z 4
_cell_length_a 9.645(8)
_cell_length_b 9.994(2)
_cell_length_c 12.918(6)
_cell_measurement_reflns_used 80
_cell_measurement_temperature 203(2)
_cell_measurement_theta_max 19.3
_cell_measurement_theta_min 10.3
_cell_volume 1245.2(12)
_computing_cell_refinement DIF4
_computing_data_collection 'DIF4 (Stoe & Cie, 1990a)'
_computing_data_reduction 'REDU4 (Stoe & Cie, 1990b)'
_computing_molecular_graphics 'SHELXTL (Siemens, 1990)'
_computing_publication_material 'PLATON (Spek, 1990)'
_computing_structure_refinement 'SHELXL97 (Sheldrick, 1997)'
_computing_structure_solution 'SHELXS86 (Sheldrick, 1990)'
_diffrn_ambient_temperature 203(2)
_diffrn_measured_fraction_theta_full 0.917
_diffrn_measured_fraction_theta_max 0.917
_diffrn_measurement_device 'Stoe Stadi-4'
_diffrn_measurement_method \w-\q
_diffrn_radiation_monochromator graphite
_diffrn_radiation_source 'fine-focus sealed tube'
_diffrn_radiation_type MoK\a
_diffrn_radiation_wavelength 0.71069
_diffrn_reflns_av_R_equivalents 0.014
_diffrn_reflns_av_sigmaI/netI 0.0175
_diffrn_reflns_limit_h_max 13
_diffrn_reflns_limit_h_min -13
_diffrn_reflns_limit_k_max 14
_diffrn_reflns_limit_k_min -14
_diffrn_reflns_limit_l_max 18
_diffrn_reflns_limit_l_min -18
_diffrn_reflns_number 3832
_diffrn_reflns_theta_full 30.05
_diffrn_reflns_theta_max 30.05
_diffrn_reflns_theta_min 2.58
_diffrn_standards_decay_% 1.5
_diffrn_standards_interval_time 120
_diffrn_standards_number 3
_exptl_absorpt_coefficient_mu 0.765
_exptl_absorpt_correction_type none
_exptl_crystal_colour colourless
_exptl_crystal_density_diffrn 1.342
_exptl_crystal_density_method 'not measured'
_exptl_crystal_description platelet
_exptl_crystal_F_000 528
_exptl_crystal_size_max 0.45
_exptl_crystal_size_mid 0.40
_exptl_crystal_size_min 0.40
_refine_diff_density_max 0.220
_refine_diff_density_min -0.208
_refine_ls_extinction_coef 0.0179(15)
_refine_ls_extinction_method SHELXL97
_refine_ls_goodness_of_fit_ref 1.053
_refine_ls_hydrogen_treatment refall
_refine_ls_matrix_type full
_refine_ls_number_parameters 103
_refine_ls_number_reflns 1916
_refine_ls_number_restraints 0
_refine_ls_restrained_S_all 1.053
_refine_ls_R_factor_all 0.026
_refine_ls_R_factor_gt 0.020
_refine_ls_shift/su_max <0.001
_refine_ls_shift/su_mean 0.000
_refine_ls_structure_factor_coef Fsqd
_refine_ls_weighting_details 'w = 1/[\s^2^(Fo^2^)+(0.0341P)^2^+0.1290P] where P = (Fo^2^+2Fc^2^)/3'
_refine_ls_weighting_scheme calc
_refine_ls_wR_factor_ref 0.059
_reflns_number_gt 1666
_reflns_number_total 1916
_reflns_threshold_expression I>2\s(I)
_cod_data_source_file cf1327.cif
_cod_data_source_block s171
_cod_depositor_comments
;
The following automatic conversions were performed:
'_symmetry_cell_setting' value 'Orthorhombic' changed to 'orthorhombic'
according to '/home/saulius/struct/CIF-dictionaries/cif_core.dic'
dictionary named 'cif_core.dic' version 2.4.1 from
2010-06-29.

'_geom_bond_publ_flag' value 'Yes' changed to 'yes' according
to '/home/saulius/struct/CIF-dictionaries/cif_core.dic' dictionary named
'cif_core.dic' version 2.4.1 from 2010-06-29 (4
times).

'_geom_bond_publ_flag' value 'No' changed to 'no' according to
'/home/saulius/struct/CIF-dictionaries/cif_core.dic' dictionary named
'cif_core.dic' version 2.4.1 from 2010-06-29 (17 times).

Automatic conversion script
Id: cif_fix_enum 1527 2010-12-29 10:47:43Z saulius 

The following automatic conversions were performed:

'_symmetry_cell_setting' value 'Orthorhombic' changed to
'orthorhombic' according to
/home/saulius/struct/CIF-dictionaries/cif_core.dic dictionary named
'cif_core.dic' version 2.4.1 from 2010-06-29.

'_geom_bond_publ_flag'
value 'Yes' changed to 'yes' according to
/home/saulius/struct/CIF-dictionaries/cif_core.dic dictionary named
'cif_core.dic' version 2.4.1 from 2010-06-29 (4
times).

'_geom_bond_publ_flag' value 'No' changed to 'no' according
to /home/saulius/struct/CIF-dictionaries/cif_core.dic dictionary
named 'cif_core.dic' version 2.4.1 from 2010-06-29 (17
times).

'_geom_angle_publ_flag' value 'Yes' changed to 'yes'
according to /home/saulius/struct/CIF-dictionaries/cif_core.dic
dictionary named 'cif_core.dic' version 2.4.1 from 2010-06-29 (7
times).

'_geom_angle_publ_flag' value 'No' changed to 'no' according
to /home/saulius/struct/CIF-dictionaries/cif_core.dic dictionary
named 'cif_core.dic' version 2.4.1 from 2010-06-29 (33 times).

Automatic conversion script
Id: cif_fix_values 1715 2011-07-08 13:25:40Z adriana 

The following automatic conversions were performed:

'_refine_ls_weighting_scheme' value 'calc w =
1/[\s^2^(Fo^2^)+(0.0341P)^2^+0.1290P] where P = (Fo^2^+2Fc^2^)/3' was
changed to 'calc'. New tag '_refine_ls_weighting_details' was
created. The value of the new tag was set to 'w =
1/[\s^2^(Fo^2^)+(0.0341P)^2^+0.1290P] where P = (Fo^2^+2Fc^2^)/3'.

Automatic conversion script
Id: cif_fix_values 3143 2015-03-26 13:38:13Z robertas 
;
_cod_database_code 2009108
_cod_database_fobs_code 2009108

loop_
_symmetry_equiv_pos_as_xyz
'x, y, z'
'-x+1/2, -y, z+1/2'
'-x, y+1/2, -z'
'x+1/2, -y+1/2, -z+1/2'
'-x, -y, -z'
'x-1/2, y, -z-1/2'
'x, -y-1/2, z'
'-x-1/2, y-1/2, z-1/2'

loop_
_atom_site_label
_atom_site_fract_x
_atom_site_fract_y
_atom_site_fract_z
_atom_site_U_iso_or_equiv
_atom_site_adp_type
_atom_site_calc_flag
_atom_site_refinement_flags
_atom_site_occupancy
_atom_site_disorder_assembly
_atom_site_disorder_group
_atom_site_type_symbol
Al1 .20521(4) .2500 .02323(3) .02302(10) Uani d S 1 . . Al
N1 .03169(11) .2500 .12869(8) .0270(2) Uani d S 1 . . N
N2 .37630(13) .2500 -.08541(8) .0332(2) Uani d S 1 . . N
Cl1 .06061(4) .2500 -.10522(2) .03899(10) Uani d S 1 . . Cl
Cl2 .27989(2) .43618(2) .089765(17) .03131(8) Uani d . 1 . . Cl
C2 -.05751(11) .12952(11) .11420(9) .0395(2) Uani d . 1 . . C
C1 .07751(16) .2500 .23854(10) .0359(3) Uani d S 1 . . C
C3 .51353(16) .2500 -.03267(14) .0427(3) Uani d S 1 . . C
C4 .37242(15) .37039(11) -.15361(9) .0452(3) Uani d . 1 . . C
H1A .0018(19) .2500 .2829(15) .047(5) Uiso d S 1 . . H
H1B .1354(12) .1708(12) .2510(10) .043(3) Uiso d . 1 . . H
H2A -.0086(14) .0495(15) .1242(12) .052(4) Uiso d . 1 . . H
H2B -.0974(14) .1310(15) .0480(12) .054(4) Uiso d . 1 . . H
H2C -.1351(13) .1327(15) .1621(11) .050(4) Uiso d . 1 . . H
H3A .588(2) .2500 -.0793(15) .044(5) Uiso d S 1 . . H
H3B .5215(13) .1713(15) .0078(10) .049(4) Uiso d . 1 . . H
H4A .3764(13) .4498(14) -.1115(10) .045(4) Uiso d . 1 . . H
H4B .4437(14) .3691(15) -.1986(11) .051(4) Uiso d . 1 . . H
H4C .2881(12) .3661(14) -.1920(10) .040(3) Uiso d . 1 . . H

loop_
_atom_site_aniso_label
_atom_site_aniso_U_11
_atom_site_aniso_U_22
_atom_site_aniso_U_33
_atom_site_aniso_U_12
_atom_site_aniso_U_13
_atom_site_aniso_U_23
Al1 .02999(18) .01889(16) .02019(16) .000 -.00153(12) .000
N1 .0277(5) .0251(5) .0283(5) .000 .0009(4) .000
N2 .0475(6) .0241(5) .0279(5) .000 .0111(4) .000
Cl1 .0512(2) .03894(18) .02679(15) .000 -.01406(13) .000
Cl2 .03670(13) .02444(12) .03279(12) -.00575(8) .00339(8) -.00659(7)
C2 .0350(5) .0355(5) .0481(6) -.0101(4) .0048(4) -.0018(4)
C1 .0402(7) .0431(7) .0242(6) .000 .0052(5) .000
C3 .0368(7) .0403(8) .0510(8) .000 .0145(7) .000
C4 .0685(7) .0335(5) .0335(5) -.0011(5) .0184(5) .0076(4)

loop_
_atom_type_symbol
_atom_type_description
_atom_type_scat_dispersion_real
_atom_type_scat_dispersion_imag
_atom_type_scat_source
C C 0.0033 0.0016 'International Tables Vol C Tables 4.2.6.8 and 6.1.1.4'
H H 0.0000 0.0000 'International Tables Vol C Tables 4.2.6.8 and 6.1.1.4'
N N 0.0061 0.0033 'International Tables Vol C Tables 4.2.6.8 and 6.1.1.4'
Al Al 0.0645 0.0514 'International Tables Vol C Tables 4.2.6.8 and 6.1.1.4'
Cl Cl 0.1484 0.1585 'International Tables Vol C Tables 4.2.6.8 and 6.1.1.4'

loop_
_geom_angle_atom_site_label_1
_geom_angle_atom_site_label_2
_geom_angle_atom_site_label_3
_geom_angle_site_symmetry_1
_geom_angle_site_symmetry_3
_geom_angle
_geom_angle_publ_flag
N1 Al1 N2 . . 178.76(5) yes
N1 Al1 Cl1 . . 89.10(6) yes
N2 Al1 Cl1 . . 89.67(7) yes
N1 Al1 Cl2 . . 90.42(3) yes
N2 Al1 Cl2 . . 90.21(3) yes
Cl1 Al1 Cl2 . . 121.075(16) yes
N1 Al1 Cl2 . 7_565 90.42(3) no
N2 Al1 Cl2 . 7_565 90.21(3) no
Cl1 Al1 Cl2 . 7_565 121.075(16) no
Cl2 Al1 Cl2 . 7_565 117.85(3) yes
C1 N1 C2 . . 106.94(7) no
C1 N1 C2 . 7_565 106.94(7) no
C2 N1 C2 . 7_565 107.66(12) no
C1 N1 Al1 . . 111.84(9) no
C2 N1 Al1 . . 111.60(7) no
C2 N1 Al1 7_565 . 111.60(7) no
C3 N2 C4 . 7_565 107.01(9) no
C3 N2 C4 . . 107.01(9) no
C4 N2 C4 7_565 . 107.53(12) no
C3 N2 Al1 . . 112.39(10) no
C4 N2 Al1 7_565 . 111.32(7) no
C4 N2 Al1 . . 111.32(7) no
N1 C2 H2A . . 112.4(8) no
N1 C2 H2B . . 109.8(9) no
H2A C2 H2B . . 110.2(13) no
N1 C2 H2C . . 109.8(8) no
H2A C2 H2C . . 109.1(12) no
H2B C2 H2C . . 105.3(11) no
N1 C1 H1A . . 110.8(12) no
N1 C1 H1B . . 109.0(8) no
H1A C1 H1B . . 110.2(9) no
N2 C3 H3A . . 112.8(12) no
N2 C3 H3B . . 108.9(8) no
H3A C3 H3B . . 107.0(10) no
N2 C4 H4A . . 109.2(8) no
N2 C4 H4B . . 110.5(9) no
H4A C4 H4B . . 110.2(11) no
N2 C4 H4C . . 107.0(8) no
H4A C4 H4C . . 111.4(11) no
H4B C4 H4C . . 108.4(11) no

loop_
_geom_bond_atom_site_label_1
_geom_bond_atom_site_label_2
_geom_bond_site_symmetry_2
_geom_bond_distance
_geom_bond_publ_flag
Al1 N1 . 2.1580(16) yes
Al1 N2 . 2.1662(16) yes
Al1 Cl1 . 2.1676(10) yes
Al1 Cl2 . 2.1725(5) yes
Al1 Cl2 7_565 2.1725(5) no
N1 C1 . 1.4862(18) no
N1 C2 . 1.4916(13) no
N1 C2 7_565 1.4916(12) no
N2 C3 . 1.489(2) no
N2 C4 7_565 1.4917(12) no
N2 C4 . 1.4917(12) no
C2 H2A . .937(15) no
C2 H2B . .938(15) no
C2 H2C . .972(13) no
C1 H1A . .929(19) no
C1 H1B . .982(12) no
C3 H3A . .94(2) no
C3 H3B . .948(14) no
C4 H4A . .963(14) no
C4 H4B . .900(14) no
C4 H4C . .954(12) no
